data_7233782
loop_
_publ_author_name
'Chengmin Ji'
'Zhihua Sun'
'Shu-Quan Zhang'
'Tianliang Chen'
'Pan Zhou'
'Yuanyuan Tang'
'Sangen Zhao'
'Junhua Luo'

_publ_section_title
;
 Switchable dielectric behaviour associated with above room-temperature
 phase transition in N-isopropylbenzylammonium dichloroacetate (N-IPBADC)
;
_journal_name_full 'Journal of Materials Chemistry C'
_journal_page_first 6134
_journal_page_last 6139
_journal_paper_doi 10.1039/C4TC00613E
_journal_volume 2
_journal_year 2014
_chemical_formula_moiety 'C10 H16 N, C2 H Cl2 O2'
_chemical_formula_sum 'C12 H17 Cl2 N O2'
_chemical_formula_weight 278.17
_chemical_name_common 'N-Isopropylbenzylammonium Dichloroacetate'
_space_group_IT_number 14
_space_group_name_Hall '-P 2ybc'
_space_group_name_H-M_alt 'P 1 21/c 1'
_symmetry_space_group_name_H-M 'P 1 21/c 1'
_atom_sites_solution_hydrogens geom
_atom_sites_solution_primary direct
_atom_sites_solution_secondary difmap
_cell_angle_alpha 90.00
_cell_angle_beta 106.919(7)
_cell_angle_gamma 90.00
_cell_formula_units_Z 4
_cell_length_a 9.7987(7)
_cell_length_b 8.6320(4)
_cell_length_c 17.8455(15)
_cell_measurement_temperature 356(2)
_cell_volume 1444.08(18)
_computing_structure_refinement 'SHELXL-97 (Sheldrick, 1997)'
_computing_structure_solution 'SHELXS-97 (Sheldrick, 1990)'
_diffrn_ambient_temperature 356(2)
_diffrn_measured_fraction_theta_full 0.987
_diffrn_measured_fraction_theta_max 0.987
_diffrn_radiation_monochromator graphite
_diffrn_radiation_source 'fine-focus sealed tube'
_diffrn_radiation_type MoK\a
_diffrn_radiation_wavelength 0.71073
_diffrn_reflns_av_R_equivalents 0.0288
_diffrn_reflns_av_sigmaI/netI 0.0263
_diffrn_reflns_limit_h_max 12
_diffrn_reflns_limit_h_min -12
_diffrn_reflns_limit_k_max 10
_diffrn_reflns_limit_k_min -10
_diffrn_reflns_limit_l_max 20
_diffrn_reflns_limit_l_min -22
_diffrn_reflns_number 9116
_diffrn_reflns_theta_full 26.37
_diffrn_reflns_theta_max 26.37
_diffrn_reflns_theta_min 3.19
_exptl_absorpt_coefficient_mu 0.440
_exptl_absorpt_correction_T_max 0.916
_exptl_absorpt_correction_T_min 0.876
_exptl_absorpt_correction_type multi-scan
_exptl_absorpt_process_details 'CrystalClear (Rigaku Inc., 2008)'
_exptl_crystal_colour colourless
_exptl_crystal_density_diffrn 1.280
_exptl_crystal_density_method 'not measured'
_exptl_crystal_description block
_exptl_crystal_F_000 584
_exptl_crystal_size_max 0.30
_exptl_crystal_size_mid 0.25
_exptl_crystal_size_min 0.20
_refine_diff_density_max 0.838
_refine_diff_density_min -0.517
_refine_diff_density_rms 0.075
_refine_ls_extinction_method none
_refine_ls_goodness_of_fit_ref 1.102
_refine_ls_hydrogen_treatment mixed
_refine_ls_matrix_type full
_refine_ls_number_parameters 156
_refine_ls_number_reflns 2957
_refine_ls_number_restraints 0
_refine_ls_restrained_S_all 1.102
_refine_ls_R_factor_all 0.1167
_refine_ls_R_factor_gt 0.0889
_refine_ls_shift/su_max 0.025
_refine_ls_shift/su_mean 0.005
_refine_ls_structure_factor_coef Fsqd
_refine_ls_weighting_details 'calc w=1/[\s^2^(Fo^2^)+(0.1652P)^2^+0.5993P] where P=(Fo^2^+2Fc^2^)/3'
_refine_ls_weighting_scheme calc
_refine_ls_wR_factor_gt 0.2759
_refine_ls_wR_factor_ref 0.3091
_reflns_number_gt 1877
_reflns_number_total 2957
_reflns_threshold_expression >2sigma(I)
_cod_data_source_file 1000005.cif
_cod_data_source_block PCOD1000005
_cod_original_cell_volume 1444.08(17)
_cod_original_sg_symbol_H-M 'P 21/c'
_cod_database_code 7233782

loop_
_symmetry_equiv_pos_as_xyz
'x, y, z'
'-x, y+1/2, -z+1/2'
'-x, -y, -z'
'x, -y-1/2, z-1/2'

loop_
_atom_site_label
_atom_site_type_symbol
_atom_site_fract_x
_atom_site_fract_y
_atom_site_fract_z
_atom_site_U_iso_or_equiv
_atom_site_adp_type
_atom_site_occupancy
_atom_site_symmetry_multiplicity
_atom_site_calc_flag
_atom_site_refinement_flags
_atom_site_disorder_assembly
_atom_site_disorder_group
Cl2 Cl 0.62519(18) 0.83562(16) 0.01312(9) 0.1285(7) Uani 1 1 d . . .
Cl1 Cl 0.69226(18) 0.51578(18) -0.00746(9) 0.1257(7) Uani 1 1 d . . .
N1 N 0.9452(3) 1.2577(3) 0.19729(17) 0.0628(8) Uani 1 1 d . . .
H1A H 0.9197 1.3533 0.1749 0.075 Uiso 1 1 calc R . .
H1B H 0.9984 1.2737 0.2484 0.075 Uiso 1 1 calc R . .
O2 O 0.8731(4) 0.8109(3) 0.1492(2) 0.0993(11) Uani 1 1 d . . .
C11 C 0.8372(4) 0.6817(4) 0.1234(2) 0.0716(10) Uani 1 1 d . . .
O1 O 0.8980(4) 0.5602(3) 0.1479(2) 0.1001(11) Uani 1 1 d . . .
C6 C 0.7265(4) 1.2616(4) 0.2398(2) 0.0664(9) Uani 1 1 d . . .
C7 C 0.8128(5) 1.1725(4) 0.1973(3) 0.0830(12) Uani 1 1 d . . .
H7A H 0.7545 1.1542 0.1426 0.100 Uiso 1 1 calc R . .
H7B H 0.8388 1.0705 0.2228 0.100 Uiso 1 1 calc R . .
C8 C 1.0374(5) 1.1786(4) 0.1550(3) 0.0785(11) Uani 1 1 d . . .
H8 H 1.0581 1.0713 0.1764 0.094 Uiso 1 1 calc R . .
C12 C 0.6934(5) 0.6653(5) 0.0608(3) 0.0914(13) Uani 1 1 d . . .
H12 H 0.6242 0.6321 0.0893 0.110 Uiso 1 1 calc R . .
C5 C 0.7569(5) 1.2560(5) 0.3200(3) 0.0853(12) Uani 1 1 d . . .
H5 H 0.8344 1.1949 0.3498 0.102 Uiso 1 1 calc R . .
C1 C 0.6119(4) 1.3503(5) 0.1977(3) 0.0835(12) Uani 1 1 d . . .
H1 H 0.5886 1.3556 0.1423 0.100 Uiso 1 1 calc R . .
C4 C 0.6761(6) 1.3381(6) 0.3573(3) 0.0993(15) Uani 1 1 d . . .
H4 H 0.6986 1.3345 0.4127 0.119 Uiso 1 1 calc R . .
C2 C 0.5318(5) 1.4309(6) 0.2366(3) 0.1016(15) Uani 1 1 d . . .
H2 H 0.4530 1.4914 0.2077 0.122 Uiso 1 1 calc R . .
C10 C 1.1763(6) 1.2655(7) 0.1721(4) 0.1057(16) Uani 1 1 d . . .
H10A H 1.1589 1.3692 0.1489 0.158 Uiso 1 1 calc R . .
H10B H 1.2421 1.2093 0.1497 0.158 Uiso 1 1 calc R . .
H10C H 1.2184 1.2746 0.2289 0.158 Uiso 1 1 calc R . .
C9 C 0.9604(7) 1.1669(7) 0.0685(4) 0.1153(18) Uani 1 1 d . . .
H9A H 0.8810 1.0936 0.0604 0.173 Uiso 1 1 calc R . .
H9B H 1.0267 1.1306 0.0405 0.173 Uiso 1 1 calc R . .
H9C H 0.9233 1.2691 0.0485 0.173 Uiso 1 1 calc R . .
C3 C 0.5639(6) 1.4248(7) 0.3152(4) 0.1044(15) Uani 1 1 d . . .
H3 H 0.5080 1.4811 0.3413 0.125 Uiso 1 1 calc R . .

loop_
_atom_site_aniso_label
_atom_site_aniso_U_11
_atom_site_aniso_U_22
_atom_site_aniso_U_33
_atom_site_aniso_U_23
_atom_site_aniso_U_13
_atom_site_aniso_U_12
Cl2 0.1290(12) 0.0993(10) 0.1214(12) 0.0153(7) -0.0201(9) 0.0297(8)
Cl1 0.1362(13) 0.1051(10) 0.1113(11) -0.0375(8) -0.0025(9) 0.0053(8)
N1 0.0621(16) 0.0440(14) 0.0745(17) -0.0013(12) 0.0075(13) 0.0026(12)
O2 0.108(2) 0.0522(15) 0.107(2) -0.0076(14) -0.0169(18) 0.0006(14)
C11 0.074(2) 0.053(2) 0.079(2) 0.0078(16) 0.0065(18) 0.0040(16)
O1 0.103(2) 0.0523(15) 0.119(2) 0.0125(15) -0.0088(18) 0.0067(14)
C6 0.0559(18) 0.0511(17) 0.086(2) -0.0020(16) 0.0103(17) -0.0066(14)
C7 0.075(2) 0.057(2) 0.114(3) -0.0170(19) 0.023(2) -0.0167(17)
C8 0.084(3) 0.052(2) 0.101(3) -0.0041(17) 0.029(2) 0.0079(17)
C12 0.093(3) 0.072(3) 0.090(3) -0.005(2) -0.005(2) 0.002(2)
C5 0.075(2) 0.074(3) 0.095(3) 0.009(2) 0.005(2) 0.002(2)
C1 0.067(2) 0.085(3) 0.088(3) 0.010(2) 0.007(2) 0.005(2)
C4 0.104(4) 0.107(4) 0.085(3) -0.004(3) 0.025(3) -0.008(3)
C2 0.074(3) 0.104(4) 0.121(4) 0.021(3) 0.020(3) 0.022(3)
C10 0.087(3) 0.107(4) 0.128(4) -0.003(3) 0.040(3) 0.002(3)
C9 0.129(5) 0.113(4) 0.108(4) -0.035(3) 0.039(3) -0.002(3)
C3 0.088(3) 0.103(4) 0.127(4) -0.004(3) 0.039(3) 0.011(3)

loop_
_atom_type_symbol
_atom_type_description
_atom_type_scat_dispersion_real
_atom_type_scat_dispersion_imag
_atom_type_scat_source
C C 0.0033 0.0016 'International Tables Vol C Tables 4.2.6.8 and 6.1.1.4'
H H 0.0000 0.0000 'International Tables Vol C Tables 4.2.6.8 and 6.1.1.4'
Cl Cl 0.1484 0.1585 'International Tables Vol C Tables 4.2.6.8 and 6.1.1.4'
N N 0.0061 0.0033 'International Tables Vol C Tables 4.2.6.8 and 6.1.1.4'
O O 0.0106 0.0060 'International Tables Vol C Tables 4.2.6.8 and 6.1.1.4'

loop_
_geom_angle_atom_site_label_1
_geom_angle_atom_site_label_2
_geom_angle_atom_site_label_3
_geom_angle
_geom_angle_site_symmetry_1
_geom_angle_site_symmetry_3
C8 N1 C7 115.3(3) . .
C8 N1 H1A 108.4 . .
C7 N1 H1A 108.4 . .
C8 N1 H1B 108.4 . .
C7 N1 H1B 108.4 . .
H1A N1 H1B 107.5 . .
O2 C11 O1 126.3(4) . .
O2 C11 C12 117.7(3) . .
O1 C11 C12 115.6(3) . .
C5 C6 C1 118.6(4) . .
C5 C6 C7 121.6(4) . .
C1 C6 C7 119.8(4) . .
C6 C7 N1 111.5(3) . .
C6 C7 H7A 109.3 . .
N1 C7 H7A 109.3 . .
C6 C7 H7B 109.3 . .
N1 C7 H7B 109.3 . .
H7A C7 H7B 108.0 . .
N1 C8 C9 110.4(4) . .
N1 C8 C10 108.2(3) . .
C9 C8 C10 113.2(4) . .
N1 C8 H8 108.3 . .
C9 C8 H8 108.3 . .
C10 C8 H8 108.3 . .
C11 C12 Cl2 115.0(3) . .
C11 C12 Cl1 112.9(3) . .
Cl2 C12 Cl1 110.9(3) . .
C11 C12 H12 105.7 . .
Cl2 C12 H12 105.7 . .
Cl1 C12 H12 105.7 . .
C6 C5 C4 120.4(4) . .
C6 C5 H5 119.8 . .
C4 C5 H5 119.8 . .
C2 C1 C6 119.8(4) . .
C2 C1 H1 120.1 . .
C6 C1 H1 120.1 . .
C3 C4 C5 120.3(5) . .
C3 C4 H4 119.8 . .
C5 C4 H4 119.8 . .
C3 C2 C1 120.7(4) . .
C3 C2 H2 119.7 . .
C1 C2 H2 119.7 . .
C8 C10 H10A 109.5 . .
C8 C10 H10B 109.5 . .
H10A C10 H10B 109.5 . .
C8 C10 H10C 109.5 . .
H10A C10 H10C 109.5 . .
H10B C10 H10C 109.5 . .
C8 C9 H9A 109.5 . .
C8 C9 H9B 109.5 . .
H9A C9 H9B 109.5 . .
C8 C9 H9C 109.5 . .
H9A C9 H9C 109.5 . .
H9B C9 H9C 109.5 . .
C2 C3 C4 120.2(5) . .
C2 C3 H3 119.9 . .
C4 C3 H3 119.9 . .

loop_
_geom_bond_atom_site_label_1
_geom_bond_atom_site_label_2
_geom_bond_distance
_geom_bond_site_symmetry_2
Cl2 C12 1.732(4) .
Cl1 C12 1.772(5) .
N1 C8 1.500(5) .
N1 C7 1.491(5) .
N1 H1A 0.9200 .
N1 H1B 0.9200 .
O2 C11 1.219(4) .
C11 O1 1.222(4) .
C11 C12 1.529(6) .
C6 C5 1.376(6) .
C6 C1 1.385(5) .
C6 C7 1.501(6) .
C7 H7A 0.9900 .
C7 H7B 0.9900 .
C8 C9 1.511(8) .
C8 C10 1.505(7) .
C8 H8 1.0000 .
C12 H12 1.0000 .
C5 C4 1.369(7) .
C5 H5 0.9500 .
C1 C2 1.378(7) .
C1 H1 0.9500 .
C4 C3 1.361(8) .
C4 H4 0.9500 .
C2 C3 1.345(7) .
C2 H2 0.9500 .
C10 H10A 0.9800 .
C10 H10B 0.9800 .
C10 H10C 0.9800 .
C9 H9A 0.9800 .
C9 H9B 0.9800 .
C9 H9C 0.9800 .
C3 H3 0.9500 .

loop_
_geom_torsion_atom_site_label_1
_geom_torsion_atom_site_label_2
_geom_torsion_atom_site_label_3
_geom_torsion_atom_site_label_4
_geom_torsion
_geom_torsion_site_symmetry_1
_geom_torsion_site_symmetry_2
_geom_torsion_site_symmetry_3
_geom_torsion_site_symmetry_4
C5 C6 C7 N1 -82.8(5) . . . .
C1 C6 C7 N1 98.1(4) . . . .
C8 N1 C7 C6 -179.0(3) . . . .
C7 N1 C8 C9 65.0(5) . . . .
C7 N1 C8 C10 -170.6(4) . . . .
O2 C11 C12 Cl2 19.0(6) . . . .
O1 C11 C12 Cl2 -168.0(4) . . . .
O2 C11 C12 Cl1 147.6(4) . . . .
O1 C11 C12 Cl1 -39.3(6) . . . .
C1 C6 C5 C4 -0.7(6) . . . .
C7 C6 C5 C4 -179.8(4) . . . .
C5 C6 C1 C2 0.3(6) . . . .
C7 C6 C1 C2 179.4(4) . . . .
C6 C5 C4 C3 0.7(7) . . . .
C6 C1 C2 C3 0.2(7) . . . .
C1 C2 C3 C4 -0.2(8) . . . .
C5 C4 C3 C2 -0.2(8) . . . .
